data_7060531
loop_
_publ_author_name
'Kortus, D.'
'Eigner, V.'
'Lhot\'ak, P.'

_publ_section_title
;
 Regio- and stereoselectivity of spirodienone formation in
 2,14-dithiacalix[4]arene
;
_journal_issue 19
_journal_name_full 'New Journal of Chemistry'
_journal_page_first 8563
_journal_page_last 8571
_journal_paper_doi 10.1039/D1NJ01257F
_journal_volume 45
_journal_year 2021
_chemical_formula_moiety 'C42 H50 O4 S2'
_chemical_formula_sum 'C42 H50 O4 S2'
_chemical_formula_weight 682.98
_space_group_IT_number 14
_space_group_name_Hall '-P 2ybc'
_space_group_name_H-M_alt 'P 1 21/c 1'
_symmetry_cell_setting monoclinic
_symmetry_space_group_name_Hall '-P 2ybc'
_symmetry_space_group_name_H-M 'P 1 21/c 1'
_atom_sites_solution_hydrogens difmap
_atom_sites_solution_primary other
_audit_update_record
;
2021-03-09 deposited with the CCDC.	2021-04-05 downloaded from the CCDC.
;
_cell_angle_alpha 90
_cell_angle_beta 110.7811(12)
_cell_angle_gamma 90
_cell_formula_units_Z 4
_cell_length_a 9.5371(2)
_cell_length_b 31.4251(7)
_cell_length_c 13.4381(4)
_cell_measurement_reflns_used 119
_cell_measurement_temperature 220
_cell_measurement_theta_max 44.08
_cell_measurement_theta_min 10.40
_cell_volume 3765.44(16)
_computing_cell_refinement 'Apex3 (Bruker AXS, 2006)'
_computing_data_collection 'Apex3 (Bruker AXS, 2006)'
_computing_data_reduction
; 
 CrysAlisPro (Rigaku Oxford Diffraction, 2017) 
;
_computing_molecular_graphics 'CAMERON (Watkin et al., 1996)'
_computing_publication_material 'CRYSTALS (Betteridge et al., 2003)'
_computing_structure_refinement 'CRYSTALS (Betteridge et al., 2003)'
_computing_structure_solution 'Superflip (Palatinus & Chapuis, 2007)'
_diffrn_ambient_pressure 101
_diffrn_ambient_temperature 220
_diffrn_measured_fraction_theta_full 0.996
_diffrn_measured_fraction_theta_max 0.996
_diffrn_measurement_device Area
_diffrn_measurement_device_type 'Bruker Kappa Apex3'
_diffrn_measurement_method '\f & \w scans'
_diffrn_radiation_monochromator graphite
_diffrn_radiation_type 'Cu K\a'
_diffrn_radiation_wavelength 1.54178
_diffrn_reflns_av_R_equivalents 0.040
_diffrn_reflns_av_unetI/netI 0.060
_diffrn_reflns_limit_h_max 11
_diffrn_reflns_limit_h_min -11
_diffrn_reflns_limit_k_max 36
_diffrn_reflns_limit_k_min -37
_diffrn_reflns_limit_l_max 16
_diffrn_reflns_limit_l_min -16
_diffrn_reflns_number 28037
_diffrn_reflns_theta_full 67.982
_diffrn_reflns_theta_max 67.982
_diffrn_reflns_theta_min 2.812
_diffrn_standards_number 0
_exptl_absorpt_coefficient_mu 1.590
_exptl_absorpt_correction_T_max 0.88
_exptl_absorpt_correction_T_min 0.79
_exptl_absorpt_correction_type multi-scan
_exptl_absorpt_process_details 'SADABS (Siemens, 1996)'
_exptl_crystal_colour orange
_exptl_crystal_density_diffrn 1.205
_exptl_crystal_density_meas ?
_exptl_crystal_density_method 'not measured'
_exptl_crystal_description block
_exptl_crystal_F_000 1463.988
_exptl_crystal_size_max 0.174
_exptl_crystal_size_mid 0.093
_exptl_crystal_size_min 0.077
_refine_diff_density_max 0.64
_refine_diff_density_min -0.43
_refine_ls_extinction_method None
_refine_ls_goodness_of_fit_ref 1.0354
_refine_ls_hydrogen_treatment mixed
_refine_ls_matrix_type full
_refine_ls_number_parameters 441
_refine_ls_number_reflns 6838
_refine_ls_number_restraints 4
_refine_ls_R_factor_all 0.0797
_refine_ls_R_factor_gt 0.0709
_refine_ls_shift/su_max 0.0008060
_refine_ls_shift/su_mean 0.0000367
_refine_ls_structure_factor_coef Fsqd
_refine_ls_weighting_details
;
 Method= Modified Sheldrick 
 w=1/[\s^2^(F^2^) + ( 0.08P)^2^ + 7.50P] 
 ,where P=(max(Fo^2^,0) + 2Fc^2^)/3 
;
_refine_ls_weighting_scheme calc
_refine_ls_wR_factor_all 0.1860
_refine_ls_wR_factor_gt 0.1795
_refine_ls_wR_factor_ref 0.1860
_reflns_limit_h_max 10
_reflns_limit_h_min -11
_reflns_limit_k_max 37
_reflns_limit_k_min 0
_reflns_limit_l_max 16
_reflns_limit_l_min 0
_reflns_number_gt 5950
_reflns_number_total 6838
_reflns_threshold_expression I>2.0\s(I)
_oxford_diffrn_Wilson_B_factor 2.47
_oxford_diffrn_Wilson_scale 54.32
_oxford_refine_ls_r_factor_ref 0.0797
_oxford_refine_ls_scale 0.14444(10)
_oxford_reflns_number_all 6838
_cod_data_source_file d1nj01257f2.cif
_cod_data_source_block 5
_cod_depositor_comments
;
The following automatic conversions were performed:

data item '_exptl_crystal_density_meas' value 'not measured' was
changed to '?' -- the value is perceived as not measured.

Automatic conversion script
Id: cif_fix_values 7556 2019-12-06 15:28:31Z antanas 

 Adding full bibliography for 7060531--7060535.cif.
;
_cod_original_sg_symbol_Hall '-P 2yc '
_cod_original_sg_symbol_H-M 'P 21/c '
_cod_database_code 7060531
_oxford_refine_reflns_threshold_expression I>-3.0\s(I)
_oxford_refine_ls_r_factor_all 0.0797
_oxford_refine_ls_wr_factor_all 0.1860

loop_
_symmetry_equiv_pos_as_xyz
x,y,z
-x,-y,-z
x,-y+1/2,z+1/2
-x,y+1/2,-z+1/2

loop_
_atom_site_label
_atom_site_type_symbol
_atom_site_fract_x
_atom_site_fract_y
_atom_site_fract_z
_atom_site_U_iso_or_equiv
_atom_site_occupancy
_atom_site_adp_type
_atom_site_refinement_flags_posn
_atom_site_refinement_flags_adp
_atom_site_refinement_flags_occupancy
_atom_site_disorder_assembly
_atom_site_disorder_group
_atom_site_attached_hydrogens
C1 C 0.8820(4) 0.61082(11) 0.7361(3) 0.0312 1.0000 Uani . . . . . .
S2 S 0.99386(12) 0.57168(3) 0.70760(7) 0.0474 1.0000 Uani . . . . . .
C3 C 0.9844(4) 0.60208(12) 0.5853(3) 0.0392 1.0000 Uani . . . . . .
C4 C 1.1396(4) 0.60587(12) 0.5843(3) 0.0389 1.0000 Uani . . . . . .
C5 C 1.1831(3) 0.58434(10) 0.5145(3) 0.0304 1.0000 Uani . . . . . .
C6 C 1.0719(4) 0.56056(11) 0.4301(3) 0.0354 1.0000 Uani . . . . . .
C7 C 0.9251(4) 0.55824(11) 0.4144(3) 0.0350 1.0000 Uani . . . . . .
C8 C 0.8158(4) 0.53724(10) 0.3164(3) 0.0361 1.0000 Uani . . . . . .
C9 C 0.6757(4) 0.56408(10) 0.2554(3) 0.0315 1.0000 Uani . . . . . .
C10 C 0.5394(4) 0.54443(11) 0.2042(3) 0.0379 1.0000 Uani . . . . . .
C11 C 0.4072(4) 0.56659(11) 0.1513(3) 0.0376 1.0000 Uani . . . . . .
C12 C 0.4155(4) 0.61041(11) 0.1533(3) 0.0315 1.0000 Uani . . . . . .
C13 C 0.5510(3) 0.63150(10) 0.2026(2) 0.0262 1.0000 Uani . . . . . .
S14 S 0.55545(9) 0.68816(2) 0.19892(6) 0.0313 1.0000 Uani . . . . . .
C15 C 0.5274(3) 0.70244(9) 0.3188(2) 0.0237 1.0000 Uani . . . . . .
C16 C 0.3853(3) 0.71364(9) 0.3156(2) 0.0278 1.0000 Uani . . . . . .
C17 C 0.3570(3) 0.72566(9) 0.4061(2) 0.0257 1.0000 Uani . . . . . .
C18 C 0.4795(3) 0.72650(9) 0.5011(2) 0.0245 1.0000 Uani . . . . . .
C19 C 0.6253(3) 0.71613(9) 0.5080(2) 0.0225 1.0000 Uani . . . . . .
C20 C 0.7570(3) 0.72081(10) 0.6137(2) 0.0267 1.0000 Uani . . . . . .
C21 C 0.7813(3) 0.68128(9) 0.6842(2) 0.0243 1.0000 Uani . . . . . .
C22 C 0.7276(3) 0.67964(10) 0.7676(2) 0.0292 1.0000 Uani . . . . . .
C23 C 0.7473(4) 0.64484(11) 0.8352(3) 0.0316 1.0000 Uani . . . . . .
C24 C 0.8251(4) 0.60982(11) 0.8176(3) 0.0323 1.0000 Uani . . . . . .
C25 C 0.8602(3) 0.64582(10) 0.6708(2) 0.0277 1.0000 Uani . . . . . .
C26 C 0.6479(3) 0.70411(9) 0.4151(2) 0.0236 1.0000 Uani . . . . . .
C27 C 0.6822(3) 0.60838(10) 0.2504(2) 0.0286 1.0000 Uani . . . . . .
C28 C 0.8706(4) 0.57928(12) 0.4902(3) 0.0365 1.0000 Uani . . . . . .
O29 O 0.9281(3) 0.64469(8) 0.59588(18) 0.0361 1.0000 Uani . . . . . .
O30 O 0.7884(2) 0.69469(8) 0.41508(18) 0.0329 1.0000 Uani D . . . . .
O31 O 0.8183(3) 0.62752(8) 0.2926(2) 0.0393 1.0000 Uani D . . . . .
O32 O 0.7384(3) 0.57970(11) 0.4820(2) 0.0569 1.0000 Uani . . . . . .
C33 C 1.3443(4) 0.58490(11) 0.5157(3) 0.0350 1.0000 Uani . . . . . .
C34 C 1.4467(4) 0.61226(17) 0.6056(4) 0.0643 1.0000 Uani . . . . . .
C35 C 1.4036(5) 0.53998(14) 0.5283(4) 0.0618 1.0000 Uani . . . . . .
C36 C 1.3461(5) 0.60374(16) 0.4113(4) 0.0614 1.0000 Uani . . . . . .
C37 C 0.2612(5) 0.54234(14) 0.0930(4) 0.0601 1.0000 Uani . . . . . .
C38 C 0.1264(5) 0.57178(18) 0.0589(7) 0.1180 1.0000 Uani . . . . . .
C39 C 0.2761(7) 0.52044(19) -0.0047(4) 0.0869 1.0000 Uani . . . . . .
C40 C 0.2336(5) 0.50879(16) 0.1661(5) 0.0749 1.0000 Uani . . . . . .
C41 C 0.1994(3) 0.73942(11) 0.4002(3) 0.0354 1.0000 Uani . . . . . .
C42 C 0.1805(6) 0.78631(17) 0.3753(8) 0.1309 1.0000 Uani . . . . . .
C43 C 0.1761(5) 0.7311(2) 0.5043(4) 0.0893 1.0000 Uani . . . . . .
C44 C 0.0777(4) 0.7154(2) 0.3140(4) 0.0750 1.0000 Uani . . . . . .
C45 C 0.6908(4) 0.64577(12) 0.9289(3) 0.0420 1.0000 Uani . . . . . .
C46 C 0.5399(5) 0.66739(16) 0.8987(4) 0.0584 1.0000 Uani . . . . . .
C47 C 0.8055(6) 0.67135(19) 1.0191(3) 0.0704 1.0000 Uani . . . . . .
C48 C 0.6775(7) 0.60125(15) 0.9684(4) 0.0683 1.0000 Uani . . . . . .
H81 H 0.8659 0.5299 0.2699 0.0431 1.0000 Uiso R . . . . .
H82 H 0.7808 0.5125 0.3415 0.0433 1.0000 Uiso R . . . . .
H202 H 0.7380 0.7440 0.6504 0.0325 1.0000 Uiso R . . . . .
H201 H 0.8432 0.7262 0.5986 0.0324 1.0000 Uiso R . . . . .
H161 H 0.3066 0.7126 0.2520 0.0331 1.0000 Uiso R . . . . .
H181 H 0.4656 0.7345 0.5637 0.0284 1.0000 Uiso R . . . . .
H421 H 0.0810 0.7944 0.3674 0.1937 1.0000 Uiso R . . . . .
H423 H 0.2486 0.8024 0.4318 0.1940 1.0000 Uiso R . . . . .
H422 H 0.1962 0.7921 0.3102 0.1939 1.0000 Uiso R . . . . .
H431 H 0.0776 0.7396 0.4986 0.1326 1.0000 Uiso R . . . . .
H433 H 0.2478 0.7469 0.5601 0.1330 1.0000 Uiso R . . . . .
H432 H 0.1901 0.7016 0.5200 0.1330 1.0000 Uiso R . . . . .
H441 H -0.0191 0.7243 0.3129 0.1115 1.0000 Uiso R . . . . .
H443 H 0.0873 0.7207 0.2468 0.1121 1.0000 Uiso R . . . . .
H442 H 0.0900 0.6857 0.3294 0.1122 1.0000 Uiso R . . . . .
H221 H 0.6765 0.7034 0.7784 0.0347 1.0000 Uiso R . . . . .
H241 H 0.8386 0.5857 0.8601 0.0388 1.0000 Uiso R . . . . .
H481 H 0.6339 0.6030 1.0221 0.1028 1.0000 Uiso R . . . . .
H483 H 0.7744 0.5878 0.9960 0.1029 1.0000 Uiso R . . . . .
H482 H 0.6127 0.5849 0.9102 0.1030 1.0000 Uiso R . . . . .
H462 H 0.5074 0.6673 0.9589 0.0876 1.0000 Uiso R . . . . .
H461 H 0.5426 0.6963 0.8750 0.0877 1.0000 Uiso R . . . . .
H463 H 0.4686 0.6509 0.8420 0.0878 1.0000 Uiso R . . . . .
H472 H 0.7753 0.6716 1.0800 0.1057 1.0000 Uiso R . . . . .
H471 H 0.8133 0.7002 0.9958 0.1059 1.0000 Uiso R . . . . .
H473 H 0.9031 0.6583 1.0381 0.1061 1.0000 Uiso R . . . . .
H41 H 1.2072 0.6238 0.6351 0.0477 1.0000 Uiso R . . . . .
H61 H 1.1063 0.5461 0.3807 0.0422 1.0000 Uiso R . . . . .
H341 H 1.5479 0.6108 0.6043 0.0960 1.0000 Uiso R . . . . .
H343 H 1.4118 0.6417 0.5982 0.0961 1.0000 Uiso R . . . . .
H342 H 1.4454 0.6011 0.6722 0.0959 1.0000 Uiso R . . . . .
H363 H 1.4464 0.6020 0.4096 0.0921 1.0000 Uiso R . . . . .
H362 H 1.3101 0.6328 0.4030 0.0925 1.0000 Uiso R . . . . .
H361 H 1.2796 0.5870 0.3540 0.0919 1.0000 Uiso R . . . . .
H353 H 1.5036 0.5407 0.5249 0.0928 1.0000 Uiso R . . . . .
H352 H 1.4086 0.5302 0.5987 0.0930 1.0000 Uiso R . . . . .
H351 H 1.3327 0.5220 0.4728 0.0930 1.0000 Uiso R . . . . .
H101 H 0.5355 0.5144 0.2048 0.0447 1.0000 Uiso R . . . . .
H121 H 0.3298 0.6265 0.1204 0.0371 1.0000 Uiso R . . . . .
H401 H 0.1403 0.4941 0.1285 0.1119 1.0000 Uiso R . . . . .
H402 H 0.2252 0.5229 0.2282 0.1123 1.0000 Uiso R . . . . .
H403 H 0.3153 0.4882 0.1889 0.1118 1.0000 Uiso R . . . . .
H391 H 0.1899 0.5033 -0.0391 0.1299 1.0000 Uiso R . . . . .
H393 H 0.2845 0.5418 -0.0539 0.1297 1.0000 Uiso R . . . . .
H392 H 0.3643 0.5025 0.0156 0.1297 1.0000 Uiso R . . . . .
H381 H 0.0366 0.5555 0.0306 0.1767 1.0000 Uiso R . . . . .
H383 H 0.1340 0.5906 0.0043 0.1767 1.0000 Uiso R . . . . .
H382 H 0.1241 0.5878 0.1191 0.1767 1.0000 Uiso R . . . . .
H301 H 0.832(4) 0.6824(13) 0.470(2) 0.049(2) 1.0000 Uiso D . . . . .
H311 H 0.805(5) 0.6516(8) 0.310(4) 0.059(2) 1.0000 Uiso D . . . . .

loop_
_atom_site_aniso_label
_atom_site_aniso_U_11
_atom_site_aniso_U_22
_atom_site_aniso_U_33
_atom_site_aniso_U_23
_atom_site_aniso_U_13
_atom_site_aniso_U_12
C1 0.0287(16) 0.0362(17) 0.0291(16) 0.0013(13) 0.0107(13) 0.0155(14)
S2 0.0587(6) 0.0536(6) 0.0394(5) 0.0131(4) 0.0290(4) 0.0354(5)
C3 0.0337(18) 0.051(2) 0.0373(18) -0.0010(16) 0.0178(15) 0.0144(16)
C4 0.0273(17) 0.052(2) 0.0365(18) -0.0064(16) 0.0107(14) 0.0064(15)
C5 0.0231(16) 0.0338(17) 0.0348(17) 0.0018(13) 0.0110(13) 0.0035(13)
C6 0.0282(17) 0.0381(18) 0.0406(19) -0.0063(15) 0.0131(15) 0.0034(14)
C7 0.0273(17) 0.0342(18) 0.0420(19) -0.0022(15) 0.0102(14) 0.0040(14)
C8 0.0244(16) 0.0245(16) 0.053(2) -0.0092(15) 0.0055(15) 0.0009(13)
C9 0.0260(16) 0.0294(16) 0.0379(18) -0.0055(13) 0.0098(14) 0.0011(13)
C10 0.0323(18) 0.0267(16) 0.048(2) -0.0065(15) 0.0055(15) -0.0024(14)
C11 0.0284(17) 0.0373(19) 0.0387(19) -0.0082(15) 0.0015(15) -0.0042(14)
C12 0.0247(16) 0.0358(17) 0.0281(16) -0.0010(13) 0.0019(13) 0.0019(13)
C13 0.0304(16) 0.0271(15) 0.0220(14) 0.0006(12) 0.0102(12) -0.0006(13)
S14 0.0406(5) 0.0292(4) 0.0268(4) 0.0040(3) 0.0152(3) -0.0005(3)
C15 0.0256(15) 0.0222(14) 0.0228(14) 0.0025(11) 0.0081(12) -0.0020(12)
C16 0.0231(15) 0.0254(15) 0.0295(16) 0.0003(12) 0.0026(12) -0.0023(12)
C17 0.0194(14) 0.0220(14) 0.0339(16) -0.0004(12) 0.0072(12) -0.0019(11)
C18 0.0224(15) 0.0240(15) 0.0273(15) -0.0015(12) 0.0089(12) 0.0011(12)
C19 0.0208(14) 0.0196(14) 0.0250(14) -0.0002(11) 0.0057(12) -0.0006(11)
C20 0.0173(14) 0.0384(17) 0.0213(14) -0.0037(12) 0.0029(12) 0.0084(12)
C21 0.0168(14) 0.0284(15) 0.0247(14) -0.0050(12) 0.0037(11) 0.0032(11)
C22 0.0263(16) 0.0324(17) 0.0285(16) -0.0063(13) 0.0095(13) 0.0092(13)
C23 0.0308(17) 0.0389(18) 0.0276(16) -0.0012(13) 0.0133(13) 0.0086(14)
C24 0.0342(17) 0.0346(17) 0.0306(17) 0.0044(13) 0.0148(14) 0.0136(14)
C25 0.0215(15) 0.0381(17) 0.0241(15) -0.0029(13) 0.0089(12) 0.0084(13)
C26 0.0203(14) 0.0234(14) 0.0280(15) 0.0014(12) 0.0097(12) 0.0005(11)
C27 0.0246(15) 0.0307(16) 0.0309(16) -0.0051(13) 0.0105(13) -0.0038(13)
C28 0.0287(18) 0.045(2) 0.0376(18) 0.0076(15) 0.0144(15) 0.0050(15)
O29 0.0348(13) 0.0469(14) 0.0337(12) 0.0077(10) 0.0209(10) 0.0188(11)
O30 0.0222(11) 0.0456(14) 0.0322(12) 0.0021(10) 0.0110(9) 0.0036(10)
O31 0.0246(12) 0.0317(12) 0.0593(16) -0.0077(11) 0.0118(11) -0.0043(10)
O32 0.0251(13) 0.093(2) 0.0577(17) 0.0021(16) 0.0205(12) 0.0036(14)
C33 0.0203(16) 0.0392(19) 0.048(2) 0.0013(15) 0.0156(14) 0.0033(13)
C34 0.028(2) 0.080(3) 0.083(3) -0.025(3) 0.016(2) -0.008(2)
C35 0.036(2) 0.052(3) 0.103(4) 0.010(2) 0.031(2) 0.0156(19)
C36 0.049(2) 0.073(3) 0.073(3) 0.009(2) 0.035(2) -0.004(2)
C37 0.032(2) 0.045(2) 0.079(3) -0.013(2) -0.009(2) -0.0048(17)
C38 0.034(3) 0.064(3) 0.195(8) -0.020(4) -0.035(4) -0.004(2)
C39 0.081(4) 0.085(4) 0.067(3) -0.030(3) -0.008(3) -0.031(3)
C40 0.044(3) 0.063(3) 0.111(4) -0.018(3) 0.019(3) -0.024(2)
C41 0.0164(15) 0.0415(19) 0.045(2) 0.0024(15) 0.0069(14) 0.0010(13)
C42 0.045(3) 0.053(3) 0.307(12) 0.046(5) 0.078(5) 0.022(2)
C43 0.029(2) 0.186(7) 0.059(3) 0.002(3) 0.023(2) 0.021(3)
C44 0.022(2) 0.124(5) 0.076(3) -0.032(3) 0.013(2) -0.009(2)
C45 0.051(2) 0.049(2) 0.0348(18) 0.0045(16) 0.0261(17) 0.0166(18)
C46 0.059(3) 0.078(3) 0.056(3) 0.006(2) 0.042(2) 0.022(2)
C47 0.078(3) 0.100(4) 0.040(2) -0.020(2) 0.030(2) 0.007(3)
C48 0.104(4) 0.062(3) 0.070(3) 0.014(2) 0.069(3) 0.021(3)

loop_
_atom_type_symbol
_atom_type_scat_dispersion_real
_atom_type_scat_dispersion_imag
_atom_type_scat_Cromer_Mann_a1
_atom_type_scat_Cromer_Mann_b1
_atom_type_scat_Cromer_Mann_a2
_atom_type_scat_Cromer_Mann_b2
_atom_type_scat_Cromer_Mann_a3
_atom_type_scat_Cromer_Mann_b3
_atom_type_scat_Cromer_Mann_a4
_atom_type_scat_Cromer_Mann_b4
_atom_type_scat_Cromer_Mann_c
_atom_type_scat_source
C 0.0181 0.0091 2.3100 20.8439 1.0200 10.2075 1.5886 0.5687 0.8650 51.6512 0.2156 'International Tables Vol C 4.2.6.8 and 6.1.1.4'
H 0.0000 0.0000 0.4930 10.5109 0.3229 26.1257 0.1402 3.1424 0.0408 57.7998 0.0030 'International Tables Vol C 4.2.6.8 and 6.1.1.4'
O 0.0492 0.0322 3.0485 13.2771 2.2868 5.7011 1.5463 0.3239 0.8670 32.9089 0.2508 'International Tables Vol C 4.2.6.8 and 6.1.1.4'
S 0.3331 0.5567 6.9053 1.4679 5.2034 22.2151 1.4379 0.2536 1.5863 56.1720 0.8669 'International Tables Vol C 4.2.6.8 and 6.1.1.4'

loop_
_geom_angle_atom_site_label_1
_geom_angle_site_symmetry_1
_geom_angle_atom_site_label_2
_geom_angle_site_symmetry_2
_geom_angle_atom_site_label_3
_geom_angle_site_symmetry_3
_geom_angle
_geom_angle_publ_flag
S2 . C1 . C24 . 126.5(3) yes
S2 . C1 . C25 . 112.7(2) yes
C24 . C1 . C25 . 120.7(3) yes
C1 . S2 . C3 . 89.45(15) yes
S2 . C3 . C4 . 108.0(2) yes
S2 . C3 . C28 . 107.0(3) yes
C4 . C3 . C28 . 116.3(3) yes
S2 . C3 . O29 . 106.6(2) yes
C4 . C3 . O29 . 109.1(3) yes
C28 . C3 . O29 . 109.4(3) yes
C3 . C4 . C5 . 121.5(3) yes
C3 . C4 . H41 . 117.9 no
C5 . C4 . H41 . 120.6 no
C4 . C5 . C6 . 119.0(3) yes
C4 . C5 . C33 . 123.2(3) yes
C6 . C5 . C33 . 117.8(3) yes
C5 . C6 . C7 . 125.6(3) yes
C5 . C6 . H61 . 116.8 no
C7 . C6 . H61 . 117.5 no
C6 . C7 . C8 . 121.3(3) yes
C6 . C7 . C28 . 118.5(3) yes
C8 . C7 . C28 . 120.0(3) yes
C7 . C8 . C9 . 115.0(3) yes
C7 . C8 . H81 . 109.2 no
C9 . C8 . H81 . 109.1 no
C7 . C8 . H82 . 105.6 no
C9 . C8 . H82 . 106.7 no
H81 . C8 . H82 . 111.1 no
C8 . C9 . C10 . 120.2(3) yes
C8 . C9 . C27 . 121.6(3) yes
C10 . C9 . C27 . 118.1(3) yes
C9 . C10 . C11 . 123.5(3) yes
C9 . C10 . H101 . 118.4 no
C11 . C10 . H101 . 118.1 no
C10 . C11 . C12 . 116.9(3) yes
C10 . C11 . C37 . 120.3(3) yes
C12 . C11 . C37 . 122.8(3) yes
C11 . C12 . C13 . 121.5(3) yes
C11 . C12 . H121 . 119.9 no
C13 . C12 . H121 . 118.6 no
C12 . C13 . S14 . 119.3(2) yes
C12 . C13 . C27 . 120.1(3) yes
S14 . C13 . C27 . 120.5(2) yes
C13 . S14 . C15 . 102.33(14) yes
S14 . C15 . C16 . 119.7(2) yes
S14 . C15 . C26 . 120.7(2) yes
C16 . C15 . C26 . 119.6(3) yes
C15 . C16 . C17 . 122.3(3) yes
C15 . C16 . H161 . 119.2 no
C17 . C16 . H161 . 118.5 no
C16 . C17 . C18 . 116.7(3) yes
C16 . C17 . C41 . 121.4(3) yes
C18 . C17 . C41 . 121.9(3) yes
C17 . C18 . C19 . 123.2(3) yes
C17 . C18 . H181 . 119.5 no
C19 . C18 . H181 . 117.4 no
C18 . C19 . C20 . 120.5(3) yes
C18 . C19 . C26 . 118.0(3) yes
C20 . C19 . C26 . 121.4(3) yes
C19 . C20 . C21 . 113.0(3) yes
C19 . C20 . H202 . 108.4 no
C21 . C20 . H202 . 108.9 no
C19 . C20 . H201 . 108.2 no
C21 . C20 . H201 . 109.3 no
H202 . C20 . H201 . 109.0 no
C20 . C21 . C22 . 120.8(3) yes
C20 . C21 . C25 . 122.8(3) yes
C22 . C21 . C25 . 116.4(3) yes
C21 . C22 . C23 . 123.6(3) yes
C21 . C22 . H221 . 117.3 no
C23 . C22 . H221 . 119.1 no
C22 . C23 . C24 . 117.8(3) yes
C22 . C23 . C45 . 121.0(3) yes
C24 . C23 . C45 . 121.1(3) yes
C23 . C24 . C1 . 119.9(3) yes
C23 . C24 . H241 . 120.3 no
C1 . C24 . H241 . 119.8 no
C21 . C25 . C1 . 121.6(3) yes
C21 . C25 . O29 . 122.1(3) yes
C1 . C25 . O29 . 116.2(3) yes
C15 . C26 . C19 . 120.3(3) yes
C15 . C26 . O30 . 118.4(3) yes
C19 . C26 . O30 . 121.3(3) yes
C9 . C27 . C13 . 119.6(3) yes
C9 . C27 . O31 . 118.3(3) yes
C13 . C27 . O31 . 122.1(3) yes
C3 . C28 . C7 . 118.3(3) yes
C3 . C28 . O32 . 118.2(3) yes
C7 . C28 . O32 . 123.6(3) yes
C3 . O29 . C25 . 112.2(2) yes
C26 . O30 . H301 . 107(3) no
C27 . O31 . H311 . 108(3) no
C5 . C33 . C34 . 112.0(3) yes
C5 . C33 . C35 . 109.0(3) yes
C34 . C33 . C35 . 109.3(4) yes
C5 . C33 . C36 . 109.4(3) yes
C34 . C33 . C36 . 107.2(4) yes
C35 . C33 . C36 . 109.9(4) yes
C33 . C34 . H341 . 108.7 no
C33 . C34 . H343 . 110.9 no
H341 . C34 . H343 . 110.4 no
C33 . C34 . H342 . 108.3 no
H341 . C34 . H342 . 109.8 no
H343 . C34 . H342 . 108.8 no
C33 . C35 . H353 . 108.0 no
C33 . C35 . H352 . 106.8 no
H353 . C35 . H352 . 109.9 no
C33 . C35 . H351 . 108.7 no
H353 . C35 . H351 . 113.4 no
H352 . C35 . H351 . 109.7 no
C33 . C36 . H363 . 109.5 no
C33 . C36 . H362 . 110.7 no
H363 . C36 . H362 . 111.4 no
C33 . C36 . H361 . 107.7 no
H363 . C36 . H361 . 109.0 no
H362 . C36 . H361 . 108.5 no
C11 . C37 . C38 . 111.7(4) yes
C11 . C37 . C39 . 108.5(4) yes
C38 . C37 . C39 . 110.0(5) yes
C11 . C37 . C40 . 110.3(4) yes
C38 . C37 . C40 . 107.1(5) yes
C39 . C37 . C40 . 109.3(4) yes
C37 . C38 . H381 . 109.8 no
C37 . C38 . H383 . 108.6 no
H381 . C38 . H383 . 108.9 no
C37 . C38 . H382 . 109.6 no
H381 . C38 . H382 . 109.4 no
H383 . C38 . H382 . 110.5 no
C37 . C39 . H391 . 110.0 no
C37 . C39 . H393 . 109.2 no
H391 . C39 . H393 . 109.1 no
C37 . C39 . H392 . 110.8 no
H391 . C39 . H392 . 108.8 no
H393 . C39 . H392 . 108.9 no
C37 . C40 . H401 . 109.2 no
C37 . C40 . H402 . 108.9 no
H401 . C40 . H402 . 108.9 no
C37 . C40 . H403 . 111.1 no
H401 . C40 . H403 . 109.3 no
H402 . C40 . H403 . 109.5 no
C17 . C41 . C42 . 108.9(3) yes
C17 . C41 . C43 . 111.4(3) yes
C42 . C41 . C43 . 109.1(5) yes
C17 . C41 . C44 . 111.6(3) yes
C42 . C41 . C44 . 108.6(5) yes
C43 . C41 . C44 . 107.3(4) yes
C41 . C42 . H421 . 108.8 no
C41 . C42 . H423 . 110.5 no
H421 . C42 . H423 . 108.6 no
C41 . C42 . H422 . 110.0 no
H421 . C42 . H422 . 108.7 no
H423 . C42 . H422 . 110.2 no
C41 . C43 . H431 . 109.9 no
C41 . C43 . H433 . 109.7 no
H431 . C43 . H433 . 109.2 no
C41 . C43 . H432 . 108.5 no
H431 . C43 . H432 . 110.4 no
H433 . C43 . H432 . 109.1 no
C41 . C44 . H441 . 109.7 no
C41 . C44 . H443 . 109.3 no
H441 . C44 . H443 . 110.4 no
C41 . C44 . H442 . 108.6 no
H441 . C44 . H442 . 109.4 no
H443 . C44 . H442 . 109.4 no
C23 . C45 . C46 . 111.5(3) yes
C23 . C45 . C47 . 107.3(3) yes
C46 . C45 . C47 . 108.6(4) yes
C23 . C45 . C48 . 111.5(3) yes
C46 . C45 . C48 . 108.6(4) yes
C47 . C45 . C48 . 109.3(4) yes
C45 . C46 . H462 . 109.4 no
C45 . C46 . H461 . 112.1 no
H462 . C46 . H461 . 109.6 no
C45 . C46 . H463 . 107.8 no
H462 . C46 . H463 . 108.2 no
H461 . C46 . H463 . 109.5 no
C45 . C47 . H472 . 109.4 no
C45 . C47 . H471 . 110.4 no
H472 . C47 . H471 . 110.2 no
C45 . C47 . H473 . 109.6 no
H472 . C47 . H473 . 109.4 no
H471 . C47 . H473 . 107.8 no
C45 . C48 . H481 . 109.0 no
C45 . C48 . H483 . 110.6 no
H481 . C48 . H483 . 110.4 no
C45 . C48 . H482 . 108.6 no
H481 . C48 . H482 . 108.7 no
H483 . C48 . H482 . 109.5 no

loop_
_geom_bond_atom_site_label_1
_geom_bond_site_symmetry_1
_geom_bond_atom_site_label_2
_geom_bond_site_symmetry_2
_geom_bond_distance
_geom_bond_publ_flag
C1 . S2 . 1.758(3) yes
C1 . C24 . 1.384(4) yes
C1 . C25 . 1.376(5) yes
S2 . C3 . 1.875(4) yes
C3 . C4 . 1.490(5) yes
C3 . C28 . 1.530(5) yes
C3 . O29 . 1.468(4) yes
C4 . C5 . 1.336(5) yes
C4 . H41 . 0.941 no
C5 . C6 . 1.455(5) yes
C5 . C33 . 1.531(4) yes
C6 . C7 . 1.341(5) yes
C6 . H61 . 0.954 no
C7 . C8 . 1.510(5) yes
C7 . C28 . 1.456(5) yes
C8 . C9 . 1.546(4) yes
C8 . H81 . 0.941 no
C8 . H82 . 0.954 no
C9 . C10 . 1.382(5) yes
C9 . C27 . 1.396(5) yes
C10 . C11 . 1.395(5) yes
C10 . H101 . 0.944 no
C11 . C12 . 1.379(5) yes
C11 . C37 . 1.536(5) yes
C12 . C13 . 1.393(4) yes
C12 . H121 . 0.929 no
C13 . S14 . 1.782(3) yes
C13 . C27 . 1.392(4) yes
S14 . C15 . 1.781(3) yes
C15 . C16 . 1.386(4) yes
C15 . C26 . 1.394(4) yes
C16 . C17 . 1.388(4) yes
C16 . H161 . 0.916 no
C17 . C18 . 1.392(4) yes
C17 . C41 . 1.540(4) yes
C18 . C19 . 1.400(4) yes
C18 . H181 . 0.930 no
C19 . C20 . 1.533(4) yes
C19 . C26 . 1.393(4) yes
C20 . C21 . 1.529(4) yes
C20 . H202 . 0.933 no
C20 . H201 . 0.930 no
C21 . C22 . 1.389(4) yes
C21 . C25 . 1.391(4) yes
C22 . C23 . 1.391(5) yes
C22 . H221 . 0.930 no
C23 . C24 . 1.394(4) yes
C23 . C45 . 1.536(4) yes
C24 . H241 . 0.929 no
C25 . O29 . 1.377(4) yes
C26 . O30 . 1.373(4) yes
C27 . O31 . 1.358(4) yes
C28 . O32 . 1.226(4) yes
O30 . H301 . 0.805(18) no
O31 . H311 . 0.816(19) no
C33 . C34 . 1.521(5) yes
C33 . C35 . 1.508(5) yes
C33 . C36 . 1.529(6) yes
C34 . H341 . 0.972 no
C34 . H343 . 0.978 no
C34 . H342 . 0.967 no
C35 . H353 . 0.972 no
C35 . H352 . 0.978 no
C35 . H351 . 0.987 no
C36 . H363 . 0.966 no
C36 . H362 . 0.968 no
C36 . H361 . 0.963 no
C37 . C38 . 1.517(6) yes
C37 . C39 . 1.533(7) yes
C37 . C40 . 1.527(7) yes
C38 . H381 . 0.952 no
C38 . H383 . 0.966 no
C38 . H382 . 0.959 no
C39 . H391 . 0.954 no
C39 . H393 . 0.964 no
C39 . H392 . 0.968 no
C40 . H401 . 0.970 no
C40 . H402 . 0.973 no
C40 . H403 . 0.975 no
C41 . C42 . 1.508(6) yes
C41 . C43 . 1.515(6) yes
C41 . C44 . 1.518(5) yes
C42 . H421 . 0.952 no
C42 . H423 . 0.950 no
C42 . H422 . 0.956 no
C43 . H431 . 0.953 no
C43 . H433 . 0.955 no
C43 . H432 . 0.950 no
C44 . H441 . 0.960 no
C44 . H443 . 0.954 no
C44 . H442 . 0.955 no
C45 . C46 . 1.511(5) yes
C45 . C47 . 1.540(6) yes
C45 . C48 . 1.518(6) yes
C46 . H462 . 0.963 no
C46 . H461 . 0.965 no
C46 . H463 . 0.971 no
C47 . H472 . 0.960 no
C47 . H471 . 0.970 no
C47 . H473 . 0.965 no
C48 . H481 . 0.954 no
C48 . H483 . 0.963 no
C48 . H482 . 0.955 no

loop_
_geom_hbond_atom_site_label_D
_geom_hbond_site_symmetry_D
_geom_hbond_atom_site_label_H
_geom_hbond_site_symmetry_H
_geom_hbond_atom_site_label_A
_geom_hbond_site_symmetry_A
_geom_hbond_angle_DHA
_geom_hbond_distance_DH
_geom_hbond_distance_HA
_geom_hbond_distance_DA
_geom_hbond_publ_flag
O30 . H301 . O29 . 172(4) 0.805(18) 2.00(2) 2.802(6) yes
O31 . H311 . O30 . 153(5) 0.816(19) 2.00(3) 2.753(6) yes
